data_4506697
loop_
_publ_author_name
'Deng, Ji-Hua'
'Zhong, Di-Chang'
'Luo, Xu-Zhong'
'Liu, Hui-Jin'
'Lu, Tong-Bu'

_publ_section_title
;
 2-Propyl-4,5-dicarboxylate-imidazole (H3PIDC) Based Cadmium(II)
 Coordination Compounds Stabilized by Supramolecular Interactions: From
 Mononuclear and Tetranuclear Oligomers to One-Dimensional (1D) Chain
 and Two-Dimensional (2D) Layer Polymers
;
_journal_issue 10
_journal_name_full 'Crystal Growth &amp; Design'
_journal_page_first 4861
_journal_paper_doi 10.1021/cg300678h
_journal_volume 12
_journal_year 2012
_chemical_formula_sum 'C32 H52 Cd4 N8 O26'
_chemical_formula_weight 1414.42
_chemical_name_systematic
; 
 ? 
;
_space_group_IT_number 62
_symmetry_cell_setting orthorhombic
_symmetry_space_group_name_Hall '-P 2ac 2n'
_symmetry_space_group_name_H-M 'P n m a'
_atom_sites_solution_hydrogens geom
_atom_sites_solution_primary direct
_atom_sites_solution_secondary difmap
_audit_creation_method SHELXL-97
_cell_angle_alpha 90.00
_cell_angle_beta 90.00
_cell_angle_gamma 90.00
_cell_formula_units_Z 4
_cell_length_a 22.968(4)
_cell_length_b 20.669(4)
_cell_length_c 10.6044(18)
_cell_measurement_temperature 173(2)
_cell_measurement_theta_max 27.35
_cell_measurement_theta_min 1.97
_cell_volume 5034.2(16)
_computing_cell_refinement 'Bruker SMART'
_computing_data_collection 'Bruker SMART'
_computing_data_reduction 'Bruker SAINT'
_computing_molecular_graphics 'Bruker SHELXTL'
_computing_publication_material 'Bruker SHELXTL'
_computing_structure_refinement 'SHELXL-97 (Sheldrick, 1997)'
_computing_structure_solution 'SHELXS-97 (Sheldrick, 1990)'
_diffrn_ambient_temperature 173(2)
_diffrn_measured_fraction_theta_full 0.997
_diffrn_measured_fraction_theta_max 0.997
_diffrn_measurement_device_type 'CCD area detector'
_diffrn_measurement_method 'phi and omega scans'
_diffrn_radiation_monochromator graphite
_diffrn_radiation_source 'fine-focus sealed tube'
_diffrn_radiation_type MoK\a
_diffrn_radiation_wavelength 0.71073
_diffrn_reflns_av_R_equivalents 0.1117
_diffrn_reflns_av_sigmaI/netI 0.0988
_diffrn_reflns_limit_h_max 14
_diffrn_reflns_limit_h_min -27
_diffrn_reflns_limit_k_max 24
_diffrn_reflns_limit_k_min -24
_diffrn_reflns_limit_l_max 12
_diffrn_reflns_limit_l_min -11
_diffrn_reflns_number 18798
_diffrn_reflns_theta_full 25.00
_diffrn_reflns_theta_max 25.00
_diffrn_reflns_theta_min 1.97
_diffrn_standards_decay_% 0
_diffrn_standards_interval_count 0
_diffrn_standards_interval_time 0
_diffrn_standards_number 0
_exptl_absorpt_coefficient_mu 1.758
_exptl_absorpt_correction_T_max 0.8168
_exptl_absorpt_correction_T_min 0.6777
_exptl_absorpt_correction_type multi-scan
_exptl_absorpt_process_details 'SADABS (SHELDRICK, 1996)'
_exptl_crystal_colour colorless
_exptl_crystal_density_diffrn 1.866
_exptl_crystal_density_method 'not measured'
_exptl_crystal_description block
_exptl_crystal_F_000 2800
_exptl_crystal_size_max 0.24
_exptl_crystal_size_mid 0.16
_exptl_crystal_size_min 0.12
_refine_diff_density_max 1.078
_refine_diff_density_min -1.258
_refine_diff_density_rms 0.204
_refine_ls_extinction_method none
_refine_ls_goodness_of_fit_ref 1.010
_refine_ls_hydrogen_treatment constr
_refine_ls_matrix_type full
_refine_ls_number_parameters 356
_refine_ls_number_reflns 4560
_refine_ls_number_restraints 76
_refine_ls_restrained_S_all 1.003
_refine_ls_R_factor_all 0.1349
_refine_ls_R_factor_gt 0.0528
_refine_ls_shift/su_max 0.003
_refine_ls_shift/su_mean 0.000
_refine_ls_structure_factor_coef Fsqd
_refine_ls_weighting_details 'calc w=1/[\s^2^(Fo^2^)+(0.0680P)^2^+40.2691P] where P=(Fo^2^+2Fc^2^)/3'
_refine_ls_weighting_scheme calc
_refine_ls_wR_factor_gt 0.1197
_refine_ls_wR_factor_ref 0.1656
_reflns_number_gt 2384
_reflns_number_total 4560
_reflns_threshold_expression >2sigma(I)
_cod_data_source_file cg300678h_si_002.cif
_cod_data_source_block 3
_cod_depositor_comments
;
The following automatic conversions were performed:

'_symmetry_cell_setting' value 'Orthorhombic' changed to
'orthorhombic' according to
/home/saulius/struct/CIF-dictionaries/cif_core.dic dictionary named
'cif_core.dic' version 2.4.2 from 2011-04-26.

Automatic conversion script
Id: cif_fix_values 1891 2012-01-12 08:04:46Z andrius 
;
_cod_original_cell_volume 5034.1(15)
_cod_original_sg_symbol_H-M Pnma
_cod_database_code 4506697

loop_
_symmetry_equiv_pos_as_xyz
'x, y, z'
'-x+1/2, -y, z+1/2'
'-x, y+1/2, -z'
'x+1/2, -y+1/2, -z+1/2'
'-x, -y, -z'
'x-1/2, y, -z-1/2'
'x, -y-1/2, z'
'-x-1/2, y-1/2, z-1/2'

loop_
_atom_site_label
_atom_site_type_symbol
_atom_site_fract_x
_atom_site_fract_y
_atom_site_fract_z
_atom_site_U_iso_or_equiv
_atom_site_adp_type
_atom_site_occupancy
_atom_site_symmetry_multiplicity
_atom_site_calc_flag
_atom_site_refinement_flags
_atom_site_disorder_assembly
_atom_site_disorder_group
C11 C 0.2572(4) 0.0815(5) 0.4190(9) 0.016(2) Uani 0.55(4) 1 d PD A 1
C12 C 0.252(2) 0.0878(13) 0.2814(17) 0.023(4) Uani 0.55(4) 1 d PDU A 1
H12A H 0.2135 0.0719 0.2545 0.028 Uiso 0.55(4) 1 calc PR A 1
H12B H 0.2821 0.0604 0.2408 0.028 Uiso 0.55(4) 1 calc PR A 1
C13 C 0.2596(13) 0.1563(11) 0.237(2) 0.028(7) Uani 0.55(4) 1 d PDU A 1
H13A H 0.2953 0.1748 0.2754 0.034 Uiso 0.55(4) 1 calc PR A 1
H13B H 0.2260 0.1825 0.2659 0.034 Uiso 0.55(4) 1 calc PR A 1
C14 C 0.2640(15) 0.1595(14) 0.096(2) 0.060(11) Uani 0.55(4) 1 d PDU A 1
H14A H 0.2958 0.1314 0.0678 0.090 Uiso 0.55(4) 1 calc PR A 1
H14B H 0.2719 0.2042 0.0706 0.090 Uiso 0.55(4) 1 calc PR A 1
H14C H 0.2273 0.1450 0.0589 0.090 Uiso 0.55(4) 1 calc PR A 1
C11' C 0.2572(4) 0.0815(5) 0.4190(9) 0.016(2) Uani 0.45(4) 1 d PD A 2
C12' C 0.247(3) 0.0928(16) 0.284(2) 0.023(4) Uani 0.45(4) 1 d PDU A 2
H12C H 0.2129 0.0659 0.2593 0.028 Uiso 0.45(4) 1 calc PR A 2
H12D H 0.2809 0.0760 0.2378 0.028 Uiso 0.45(4) 1 calc PR A 2
C13' C 0.2355(17) 0.1599(14) 0.239(2) 0.034(9) Uani 0.45(4) 1 d PDU A 2
H13C H 0.2709 0.1863 0.2525 0.041 Uiso 0.45(4) 1 calc PR A 2
H13D H 0.2037 0.1791 0.2893 0.041 Uiso 0.45(4) 1 calc PR A 2
C14' C 0.2192(16) 0.1628(15) 0.101(2) 0.046(11) Uani 0.45(4) 1 d PDU A 2
H14D H 0.2524 0.1487 0.0500 0.069 Uiso 0.45(4) 1 calc PR A 2
H14E H 0.2088 0.2073 0.0789 0.069 Uiso 0.45(4) 1 calc PR A 2
H14F H 0.1860 0.1342 0.0858 0.069 Uiso 0.45(4) 1 calc PR A 2
Cd1 Cd 0.40482(3) 0.09001(4) 0.43468(7) 0.0195(2) Uani 1 1 d . A .
Cd2 Cd 0.11409(3) 0.08711(4) 0.51138(8) 0.0222(2) Uani 1 1 d . A .
C1 C 0.4281(5) 0.1677(6) 0.1812(10) 0.023(3) Uani 1 1 d . A .
C2 C 0.4182(4) 0.2170(5) 0.2798(10) 0.023(3) Uani 1 1 d . . .
C3 C 0.4013(7) 0.2500 0.4679(16) 0.029(4) Uani 1 2 d S . .
C4 C 0.3879(8) 0.2500 0.6048(17) 0.040(5) Uani 1 2 d SU . .
H4A H 0.4063 0.2114 0.6431 0.048 Uiso 0.50 1 calc PR . .
H4B H 0.4063 0.2886 0.6431 0.048 Uiso 0.50 1 calc PR . .
C5 C 0.3264(8) 0.2500 0.6386(18) 0.046(5) Uani 1 2 d SU . .
H5A H 0.3078 0.2113 0.6011 0.055 Uiso 0.50 1 calc PR . .
H5B H 0.3078 0.2887 0.6011 0.055 Uiso 0.50 1 calc PR . .
C6 C 0.3147(11) 0.2500 0.780(2) 0.080(8) Uani 1 2 d SU . .
H6A H 0.3435 0.2775 0.8228 0.120 Uiso 0.50 1 calc PR . .
H6B H 0.3177 0.2057 0.8128 0.120 Uiso 0.50 1 calc PR . .
H6C H 0.2755 0.2668 0.7965 0.120 Uiso 0.50 1 calc PR . .
C7 C 0.3452(5) 0.0695(5) 0.6956(12) 0.023(3) Uani 1 1 d . A .
C8 C 0.2981(5) 0.0734(5) 0.6036(10) 0.021(3) Uani 1 1 d . A .
C9 C 0.2372(4) 0.0742(5) 0.6199(11) 0.019(3) Uani 1 1 d . A .
C10 C 0.2009(5) 0.0710(5) 0.7320(11) 0.023(3) Uani 1 1 d . A .
C15 C 0.0786(5) 0.1691(6) 0.2791(11) 0.025(3) Uani 1 1 d . . .
C16 C 0.0940(5) 0.2170(5) 0.3741(11) 0.023(3) Uani 1 1 d . . .
C17 C 0.1231(6) 0.2500 0.5589(14) 0.024(4) Uani 1 2 d SD . .
C18 C 0.1431(8) 0.2500 0.6936(15) 0.040(5) Uani 1 2 d SD . .
N1 N 0.4075(4) 0.1967(4) 0.4001(8) 0.018(2) Uani 1 1 d . . .
N2 N 0.3088(4) 0.0786(4) 0.4778(8) 0.023(2) Uani 1 1 d . . .
N3 N 0.2131(4) 0.0786(4) 0.5020(9) 0.023(2) Uani 1 1 d . . .
N4 N 0.1120(4) 0.1960(4) 0.4913(9) 0.025(2) Uani 1 1 d . . .
O1 O 0.4215(3) 0.1100(3) 0.2047(7) 0.0277(19) Uani 1 1 d . . .
O2 O 0.4435(3) 0.1891(4) 0.0702(7) 0.0310(19) Uani 1 1 d . . .
H2 H 0.4455 0.2296 0.0718 0.047 Uiso 1 1 calc R A .
O3 O 0.3967(3) 0.0730(3) 0.6523(7) 0.0260(19) Uani 1 1 d . . .
O4 O 0.3321(3) 0.0632(4) 0.8115(7) 0.0284(19) Uani 1 1 d . . .
O5 O 0.2256(3) 0.0670(4) 0.8423(7) 0.032(2) Uani 1 1 d . . .
H5 H 0.2620 0.0668 0.8334 0.047 Uiso 1 1 calc R . .
O6 O 0.1465(3) 0.0732(3) 0.7220(7) 0.027(2) Uani 1 1 d . . .
O7 O 0.0837(3) 0.1102(4) 0.3016(7) 0.030(2) Uani 1 1 d . . .
O8 O 0.0597(3) 0.1901(4) 0.1738(7) 0.033(2) Uani 1 1 d D . .
H8 H 0.0588 0.2307 0.1753 0.049 Uiso 1 1 calc RD A .
O9 O 0.5044(3) 0.0980(4) 0.4741(7) 0.030(2) Uani 1 1 d . . .
O10 O 0.4273(3) -0.0135(3) 0.3809(7) 0.0217(18) Uani 1 1 d . . .
O11 O 0.0186(3) 0.0949(4) 0.5683(8) 0.039(2) Uani 1 1 d . . .
O12 O 0.0996(3) -0.0225(4) 0.5059(7) 0.030(2) Uani 1 1 d . . .
O1W O 0.5194(3) 0.9963(3) 0.2326(7) 0.0255(19) Uani 1 1 d . . .
C20 C 0.0399(19) 0.2500 0.800(5) 0.21(2) Uani 1 2 d SDU . .
C19 C 0.0980(16) 0.226(2) 0.791(3) 0.121(17) Uani 0.50 1 d PDU . .

loop_
_atom_site_aniso_label
_atom_site_aniso_U_11
_atom_site_aniso_U_22
_atom_site_aniso_U_33
_atom_site_aniso_U_23
_atom_site_aniso_U_13
_atom_site_aniso_U_12
C11 0.014(5) 0.020(6) 0.015(6) -0.002(5) 0.000(4) -0.003(5)
C12 0.022(5) 0.025(4) 0.023(4) 0.000(3) -0.002(3) -0.001(3)
C13 0.026(8) 0.030(8) 0.028(8) 0.003(5) 0.001(5) -0.002(5)
C14 0.062(12) 0.060(11) 0.058(11) 0.002(5) 0.002(5) 0.000(5)
C11' 0.014(5) 0.020(6) 0.015(6) -0.002(5) 0.000(4) -0.003(5)
C12' 0.022(5) 0.025(4) 0.023(4) 0.000(3) -0.002(3) -0.001(3)
C13' 0.035(10) 0.034(10) 0.033(10) -0.001(5) -0.001(5) 0.003(5)
C14' 0.047(12) 0.047(12) 0.044(12) 0.001(5) -0.002(5) -0.002(5)
Cd1 0.0188(4) 0.0175(4) 0.0221(5) 0.0027(4) 0.0016(3) -0.0004(4)
Cd2 0.0183(4) 0.0180(4) 0.0303(5) 0.0035(4) -0.0026(3) -0.0007(4)
C1 0.025(6) 0.029(7) 0.015(6) -0.006(5) -0.007(5) 0.000(5)
C2 0.023(6) 0.030(6) 0.015(6) -0.005(5) -0.011(5) 0.004(5)
C3 0.023(9) 0.030(10) 0.034(11) 0.000 0.007(8) 0.000
C4 0.046(6) 0.038(6) 0.037(6) 0.000 0.006(4) 0.000
C5 0.049(6) 0.044(6) 0.046(7) 0.000 0.003(5) 0.000
C6 0.081(9) 0.082(9) 0.078(9) 0.000 0.005(5) 0.000
C7 0.016(6) 0.019(6) 0.033(8) 0.003(5) -0.006(5) -0.001(4)
C8 0.028(6) 0.020(6) 0.015(6) 0.002(5) 0.002(5) 0.000(5)
C9 0.015(6) 0.020(6) 0.022(6) 0.001(5) -0.008(5) -0.002(4)
C10 0.026(7) 0.026(7) 0.019(7) -0.002(5) 0.000(5) 0.000(5)
C15 0.020(6) 0.030(7) 0.026(7) 0.012(6) -0.006(5) 0.005(5)
C16 0.022(6) 0.015(5) 0.032(7) 0.008(5) -0.007(5) 0.002(5)
C17 0.022(9) 0.026(9) 0.022(9) 0.000 0.002(7) 0.000
C18 0.048(12) 0.048(12) 0.022(11) 0.000 -0.004(9) 0.000
N1 0.019(5) 0.016(4) 0.020(5) 0.002(4) -0.001(4) 0.002(4)
N2 0.029(6) 0.018(5) 0.022(6) -0.001(4) -0.003(4) -0.003(4)
N3 0.021(5) 0.027(5) 0.022(5) 0.004(5) 0.001(4) 0.000(4)
N4 0.015(4) 0.018(5) 0.041(6) -0.003(5) -0.001(4) 0.003(4)
O1 0.044(5) 0.016(4) 0.023(5) 0.000(3) -0.002(4) -0.005(4)
O2 0.043(5) 0.025(4) 0.026(5) -0.004(4) 0.003(4) 0.002(4)
O3 0.020(4) 0.037(5) 0.020(4) 0.007(4) -0.003(3) -0.001(3)
O4 0.029(5) 0.042(5) 0.015(5) 0.007(4) -0.002(4) -0.001(4)
O5 0.027(5) 0.045(5) 0.022(5) -0.001(4) 0.005(4) -0.002(4)
O6 0.021(5) 0.036(5) 0.024(5) 0.004(4) 0.008(3) 0.001(3)
O7 0.031(5) 0.025(5) 0.034(5) 0.004(4) -0.013(4) 0.004(4)
O8 0.036(5) 0.021(4) 0.042(6) -0.001(4) -0.015(4) 0.002(4)
O9 0.016(4) 0.039(5) 0.035(5) 0.010(4) -0.004(3) -0.002(4)
O10 0.019(4) 0.017(4) 0.029(5) 0.001(4) 0.003(3) 0.006(3)
O11 0.018(4) 0.034(5) 0.065(6) 0.011(5) 0.009(4) -0.002(4)
O12 0.038(5) 0.020(4) 0.033(5) -0.004(4) 0.008(4) -0.004(3)
O1W 0.024(4) 0.021(4) 0.032(5) 0.004(4) -0.001(3) 0.002(3)
C20 0.21(2) 0.21(2) 0.21(2) 0.000 0.002(5) 0.000
C19 0.122(18) 0.121(18) 0.122(18) 0.001(5) 0.000(5) 0.000(5)

loop_
_atom_type_symbol
_atom_type_description
_atom_type_scat_dispersion_real
_atom_type_scat_dispersion_imag
_atom_type_scat_source
C C 0.0033 0.0016 'International Tables Vol C Tables 4.2.6.8 and 6.1.1.4'
H H 0.0000 0.0000 'International Tables Vol C Tables 4.2.6.8 and 6.1.1.4'
N N 0.0061 0.0033 'International Tables Vol C Tables 4.2.6.8 and 6.1.1.4'
O O 0.0106 0.0060 'International Tables Vol C Tables 4.2.6.8 and 6.1.1.4'
Cd Cd -0.8075 1.2024 'International Tables Vol C Tables 4.2.6.8 and 6.1.1.4'

loop_
_geom_angle_atom_site_label_1
_geom_angle_atom_site_label_2
_geom_angle_atom_site_label_3
_geom_angle
_geom_angle_site_symmetry_1
_geom_angle_site_symmetry_3
N2 C11 N3 111.1(9) . .
N2 C11 C12 122(2) . .
N3 C11 C12 127(2) . .
C11 C12 C13 112.7(19) . .
C11 C12 H12A 109.1 . .
C13 C12 H12A 109.1 . .
C11 C12 H12B 109.1 . .
C13 C12 H12B 109.1 . .
H12A C12 H12B 107.8 . .
C12 C13 C14 111.1(19) . .
C12 C13 H13A 109.4 . .
C14 C13 H13A 109.4 . .
C12 C13 H13B 109.4 . .
C14 C13 H13B 109.4 . .
H13A C13 H13B 108.0 . .
C13' C12' H12C 107.4 . .
C13' C12' H12D 107.4 . .
H12C C12' H12D 107.0 . .
C12' C13' C14' 113(2) . .
C12' C13' H13C 108.9 . .
C14' C13' H13C 108.9 . .
C12' C13' H13D 108.9 . .
C14' C13' H13D 108.9 . .
H13C C13' H13D 107.8 . .
C13' C14' H14D 109.5 . .
C13' C14' H14E 109.5 . .
H14D C14' H14E 109.5 . .
C13' C14' H14F 109.5 . .
H14D C14' H14F 109.5 . .
H14E C14' H14F 109.5 . .
N1 Cd1 N2 99.4(3) . .
N1 Cd1 O10 151.7(3) . .
N2 Cd1 O10 100.0(3) . .
N1 Cd1 O9 86.1(3) . .
N2 Cd1 O9 157.9(3) . .
O10 Cd1 O9 83.6(3) . .
N1 Cd1 O3 108.2(3) . .
N2 Cd1 O3 73.0(3) . .
O10 Cd1 O3 97.1(3) . .
O9 Cd1 O3 85.0(3) . .
N1 Cd1 O1 70.9(3) . .
N2 Cd1 O1 111.3(3) . .
O10 Cd1 O1 82.9(2) . .
O9 Cd1 O1 90.7(3) . .
O3 Cd1 O1 175.7(2) . .
N4 Cd2 O11 86.2(3) . .
N4 Cd2 N3 95.4(3) . .
O11 Cd2 N3 167.1(3) . .
N4 Cd2 O12 168.2(3) . .
O11 Cd2 O12 86.4(3) . .
N3 Cd2 O12 93.9(3) . .
N4 Cd2 O6 102.5(3) . .
O11 Cd2 O6 93.5(3) . .
N3 Cd2 O6 73.7(3) . .
O12 Cd2 O6 87.1(3) . .
N4 Cd2 O7 72.9(3) . .
O11 Cd2 O7 87.2(3) . .
N3 Cd2 O7 105.5(3) . .
O12 Cd2 O7 97.6(3) . .
O6 Cd2 O7 175.3(3) . .
O1 C1 O2 123.0(10) . .
O1 C1 C2 120.5(10) . .
O2 C1 C2 116.5(10) . .
N1 C2 C2 107.9(6) . 7_565
N1 C2 C1 118.5(9) . .
C2 C2 C1 133.6(6) 7_565 .
N1 C3 N1 112.8(14) 7_565 .
N1 C3 C4 123.6(7) 7_565 .
N1 C3 C4 123.6(7) . .
C5 C4 C3 116.3(16) . .
C5 C4 H4A 108.2 . .
C3 C4 H4A 108.2 . .
C5 C4 H4B 108.2 . .
C3 C4 H4B 108.2 . .
H4A C4 H4B 107.4 . .
C4 C5 C6 114.4(18) . .
C4 C5 H5A 108.7 . .
C6 C5 H5A 108.7 . .
C4 C5 H5B 108.7 . .
C6 C5 H5B 108.7 . .
H5A C5 H5B 107.6 . .
C5 C6 H6A 109.5 . .
C5 C6 H6B 109.5 . .
H6A C6 H6B 109.5 . .
C5 C6 H6C 109.5 . .
H6A C6 H6C 109.5 . .
H6B C6 H6C 109.5 . .
O3 C7 O4 125.2(10) . .
O3 C7 C8 116.4(11) . .
O4 C7 C8 118.4(10) . .
N2 C8 C9 107.3(9) . .
N2 C8 C7 121.8(10) . .
C9 C8 C7 130.9(10) . .
N3 C9 C8 106.9(9) . .
N3 C9 C10 121.1(9) . .
C8 C9 C10 132.0(10) . .
O6 C10 O5 120.8(10) . .
O6 C10 C9 120.0(10) . .
O5 C10 C9 119.1(10) . .
O7 C15 O8 122.2(11) . .
O7 C15 C16 120.7(10) . .
O8 C15 C16 117.1(10) . .
C16 C16 N4 108.4(6) 7_565 .
C16 C16 C15 132.9(6) 7_565 .
N4 C16 C15 118.7(9) . .
N4 C17 N4 111.4(13) . 7_565
N4 C17 C18 124.3(7) . .
N4 C17 C18 124.3(7) 7_565 .
C17 C18 C19 115(2) . .
C17 C18 C19 115(2) . 7_565
C19 C18 C19 37(3) . 7_565
C3 N1 C2 105.7(10) . .
C3 N1 Cd1 136.8(8) . .
C2 N1 Cd1 117.4(7) . .
C11 N2 C8 107.5(9) . .
C11 N2 Cd1 139.7(7) . .
C8 N2 Cd1 112.4(7) . .
C11 N3 C9 107.2(8) . .
C11 N3 Cd2 140.9(7) . .
C9 N3 Cd2 111.6(7) . .
C17 N4 C16 105.9(9) . .
C17 N4 Cd2 140.2(8) . .
C16 N4 Cd2 113.9(7) . .
C1 O1 Cd1 112.2(7) . .
C1 O2 H2 109.5 . .
C7 O3 Cd1 116.1(7) . .
C10 O5 H5 109.5 . .
C10 O6 Cd2 113.3(7) . .
C15 O7 Cd2 113.7(7) . .
C15 O8 H8 109.5 . .
C19 C20 C19 41(4) 7_565 .
C19 C19 C20 69.7(18) 7_565 .
C19 C19 C18 71.3(16) 7_565 .
C20 C19 C18 124(4) . .

loop_
_geom_bond_atom_site_label_1
_geom_bond_atom_site_label_2
_geom_bond_distance
_geom_bond_site_symmetry_2
C11 N2 1.340(12) .
C11 N3 1.343(13) .
C11 C12 1.470(17) .
C12 C13 1.499(18) .
C12 H12A 0.9900 .
C12 H12B 0.9900 .
C13 C14 1.499(18) .
C13 H13A 0.9900 .
C13 H13B 0.9900 .
C14 H14A 0.9800 .
C14 H14B 0.9800 .
C14 H14C 0.9800 .
C12' C13' 1.490(19) .
C12' H12C 0.9900 .
C12' H12D 0.9900 .
C13' C14' 1.505(18) .
C13' H13C 0.9900 .
C13' H13D 0.9900 .
C14' H14D 0.9800 .
C14' H14E 0.9800 .
C14' H14F 0.9800 .
Cd1 N1 2.236(8) .
Cd1 N2 2.266(9) .
Cd1 O10 2.273(7) .
Cd1 O9 2.330(7) .
Cd1 O3 2.342(7) .
Cd1 O1 2.503(8) .
Cd2 N4 2.261(9) .
Cd2 O11 2.281(7) .
Cd2 N3 2.282(9) .
Cd2 O12 2.290(7) .
Cd2 O6 2.371(8) .
Cd2 O7 2.380(8) .
C1 O1 1.227(12) .
C1 O2 1.306(13) .
C1 C2 1.477(14) .
C2 N1 1.365(13) .
C2 C2 1.36(2) 7_565
C3 N1 1.323(12) 7_565
C3 N1 1.323(12) .
C3 C4 1.48(2) .
C4 C5 1.46(2) .
C4 H4A 0.9900 .
C4 H4B 0.9900 .
C5 C6 1.53(3) .
C5 H5A 0.9900 .
C5 H5B 0.9900 .
C6 H6A 0.9800 .
C6 H6B 0.9800 .
C6 H6C 0.9800 .
C7 O3 1.270(12) .
C7 O4 1.272(13) .
C7 C8 1.460(15) .
C8 N2 1.360(14) .
C8 C9 1.409(14) .
C9 N3 1.370(13) .
C9 C10 1.454(15) .
C10 O6 1.255(13) .
C10 O5 1.303(13) .
C15 O7 1.245(12) .
C15 O8 1.275(12) .
C15 C16 1.457(15) .
C16 C16 1.363(19) 7_565
C16 N4 1.380(14) .
C17 N4 1.351(12) .
C17 N4 1.351(12) 7_565
C17 C18 1.500(18) .
C18 C19 1.54(3) .
C18 C19 1.54(3) 7_565
O2 H2 0.8400 .
O5 H5 0.8400 .
O8 H8 0.8400 .
C20 C19 1.43(3) 7_565
C20 C19 1.43(3) .
C19 C19 0.99(8) 7_565
